data_4127972
loop_
_publ_author_name
'Liu, Liu Leo'
'Zhou, Jiliang'
'Cao, Levy L.'
'Stephan, Douglas W.'

_publ_section_title
;
 Phosphaaluminirenes: Synthons for Main Group Heterocycles.
;
_journal_issue 42
_journal_name_full 'Journal of the American Chemical Society'
_journal_page_first 16971
_journal_page_last 16982
_journal_paper_doi 10.1021/jacs.9b09330
_journal_volume 141
_journal_year 2019
_chemical_formula_sum 'C40 H56.25 Al N2 P Se'
_chemical_formula_weight 702.03
_space_group_crystal_system orthorhombic
_space_group_IT_number 62
_space_group_name_Hall '-P 2ac 2n'
_space_group_name_H-M_alt 'P n m a'
_symmetry_space_group_name_Hall '-P 2ac 2n'
_symmetry_space_group_name_H-M 'P n m a'
_atom_sites_solution_hydrogens geom
_audit_creation_method SHELXL-2014/7
_cell_angle_alpha 90
_cell_angle_beta 90
_cell_angle_gamma 90
_cell_formula_units_Z 4
_cell_length_a 19.903(4)
_cell_length_b 18.583(3)
_cell_length_c 10.166(2)
_cell_measurement_reflns_used 5834
_cell_measurement_temperature 150(2)
_cell_measurement_theta_max 21.45
_cell_measurement_theta_min 2.28
_cell_volume 3760.0(12)
_computing_cell_refinement 'Bruker SAINT'
_computing_data_collection 'Bruker APEX2'
_computing_data_reduction 'Bruker SAINT'
_computing_molecular_graphics 'Ortep 3'
_computing_structure_refinement 'SHELXL-2014/7 (Sheldrick, 2014)'
_computing_structure_solution 'SHELXT-2014/4 (Sheldrick, 2015)'
_diffrn_ambient_temperature 150(2)
_diffrn_measured_fraction_theta_full 0.999
_diffrn_measured_fraction_theta_max 0.999
_diffrn_measurement_device_type 'Bruker APEX-II CCD'
_diffrn_measurement_method '\f and \w scans'
_diffrn_radiation_type MoK\a
_diffrn_radiation_wavelength 0.71073
_diffrn_reflns_av_R_equivalents 0.1754
_diffrn_reflns_av_unetI/netI 0.0568
_diffrn_reflns_Laue_measured_fraction_full 0.999
_diffrn_reflns_Laue_measured_fraction_max 0.999
_diffrn_reflns_limit_h_max 23
_diffrn_reflns_limit_h_min -23
_diffrn_reflns_limit_k_max 22
_diffrn_reflns_limit_k_min -22
_diffrn_reflns_limit_l_max 12
_diffrn_reflns_limit_l_min -12
_diffrn_reflns_number 86368
_diffrn_reflns_point_group_measured_fraction_full 0.999
_diffrn_reflns_point_group_measured_fraction_max 0.999
_diffrn_reflns_theta_full 25.024
_diffrn_reflns_theta_max 25.024
_diffrn_reflns_theta_min 2.047
_exptl_absorpt_coefficient_mu 1.094
_exptl_absorpt_correction_T_max 0.7094
_exptl_absorpt_correction_T_min 0.6301
_exptl_absorpt_correction_type multi-scan
_exptl_absorpt_process_details
;
multi-scan from symmetry-related measurements
Sortav (Blessing 1995)
;
_exptl_crystal_colour colorless
_exptl_crystal_density_diffrn 1.240
_exptl_crystal_description block
_exptl_crystal_F_000 1489
_exptl_crystal_size_max 0.08
_exptl_crystal_size_mid 0.05
_exptl_crystal_size_min 0.04
_refine_diff_density_max 0.951
_refine_diff_density_min -0.634
_refine_diff_density_rms 0.101
_refine_ls_extinction_method none
_refine_ls_goodness_of_fit_ref 1.042
_refine_ls_hydrogen_treatment constr
_refine_ls_matrix_type full
_refine_ls_number_parameters 217
_refine_ls_number_reflns 3432
_refine_ls_number_restraints 57
_refine_ls_restrained_S_all 1.095
_refine_ls_R_factor_all 0.0907
_refine_ls_R_factor_gt 0.0523
_refine_ls_shift/su_max 0.000
_refine_ls_shift/su_mean 0.000
_refine_ls_structure_factor_coef Fsqd
_refine_ls_weighting_details 'w=1/[\s^2^(Fo^2^)+(0.0653P)^2^+8.3212P] where P=(Fo^2^+2Fc^2^)/3'
_refine_ls_weighting_scheme calc
_refine_ls_wR_factor_gt 0.1250
_refine_ls_wR_factor_ref 0.1460
_reflns_Friedel_coverage 0.000
_reflns_number_gt 2370
_reflns_number_total 3432
_reflns_threshold_expression 'I > 2\s(I)'
_cod_data_source_file ja9b09330_si_002.cif
_cod_data_source_block 7
_cod_original_cell_volume 3760.0(11)
_cod_database_code 4127972
_shelx_shelxl_version_number 2014/7
_shelx_space_group_comment
;
The symmetry employed for this shelxl refinement is uniquely defined
by the following loop, which should always be used as a source of
symmetry information in preference to the above space-group names.
They are only intended as comments.
;

loop_
_space_group_symop_operation_xyz
'x, y, z'
'-x+1/2, -y, z+1/2'
'-x, y+1/2, -z'
'x+1/2, -y+1/2, -z+1/2'
'-x, -y, -z'
'x-1/2, y, -z-1/2'
'x, -y-1/2, z'
'-x-1/2, y-1/2, z-1/2'

loop_
_atom_site_label
_atom_site_type_symbol
_atom_site_fract_x
_atom_site_fract_y
_atom_site_fract_z
_atom_site_U_iso_or_equiv
_atom_site_adp_type
_atom_site_occupancy
_atom_site_site_symmetry_order
_atom_site_calc_flag
_atom_site_refinement_flags_posn
_atom_site_refinement_flags_adp
_atom_site_refinement_flags_occupancy
P1 P 0.26870(8) 0.2500 0.15118(16) 0.0306(4) Uani 1 2 d S T P
Al1 Al 0.36015(8) 0.2500 0.35578(16) 0.0183(4) Uani 1 2 d S T P
Se1 Se 0.38162(3) 0.2500 0.12309(6) 0.0237(2) Uani 1 2 d S T P
N1 N 0.40632(16) 0.32695(18) 0.4391(3) 0.0200(8) Uani 1 1 d . . .
C1 C 0.2641(3) 0.2500 0.3164(6) 0.0217(13) Uani 1 2 d S T P
C2 C 0.1974(3) 0.2500 0.3881(6) 0.0338(12) Uani 1 2 d S TU P
C3 C 0.1925(3) 0.3162(3) 0.4772(6) 0.0565(12) Uani 1 1 d . U .
H3A H 0.1941 0.3603 0.4227 0.068 Uiso 1 1 calc R U .
H3B H 0.2315 0.3171 0.5377 0.068 Uiso 1 1 calc R U .
C4 C 0.1267(3) 0.3155(4) 0.5584(7) 0.0652(13) Uani 1 1 d . U .
H4A H 0.1249 0.3592 0.6158 0.078 Uiso 1 1 calc R U .
C5 C 0.0686(3) 0.3165(4) 0.4629(7) 0.0699(14) Uani 1 1 d . U .
H5A H 0.0257 0.3181 0.5120 0.084 Uiso 1 1 calc R U .
H5B H 0.0713 0.3600 0.4069 0.084 Uiso 1 1 calc R U .
C6 C 0.0708(4) 0.2500 0.3780(8) 0.0634(16) Uani 1 2 d S TU P
H6A H 0.0316 0.2500 0.3167 0.076 Uiso 1 2 calc R U P
C7 C 0.1366(3) 0.2500 0.2979(8) 0.0534(15) Uani 1 2 d S TU P
H7A H 0.1379 0.2069 0.2408 0.064 Uiso 0.5 1 calc R U P
H7B H 0.1379 0.2931 0.2408 0.064 Uiso 0.5 1 calc R U P
C8 C 0.1239(4) 0.2500 0.6406(9) 0.0658(18) Uani 1 2 d S TU P
H8A H 0.1620 0.2500 0.7030 0.079 Uiso 1 2 calc R U P
H8B H 0.0817 0.2500 0.6923 0.079 Uiso 1 2 calc R U P
C9 C 0.4722(2) 0.3177(2) 0.4596(4) 0.0216(9) Uani 1 1 d . . .
C10 C 0.5021(3) 0.2500 0.4585(5) 0.0229(13) Uani 1 2 d S T P
H10A H 0.5498 0.2500 0.4567 0.027 Uiso 1 2 calc R U P
C11 C 0.5179(2) 0.3805(2) 0.4869(5) 0.0303(11) Uani 1 1 d . . .
H11A H 0.5639 0.3632 0.4992 0.045 Uiso 1 1 calc R U .
H11B H 0.5165 0.4140 0.4125 0.045 Uiso 1 1 calc R U .
H11C H 0.5029 0.4052 0.5668 0.045 Uiso 1 1 calc R U .
C12 C 0.3773(2) 0.3975(2) 0.4644(4) 0.0220(9) Uani 1 1 d . . .
C13 C 0.3490(2) 0.4108(2) 0.5892(4) 0.0244(10) Uani 1 1 d . . .
C14 C 0.3220(2) 0.4785(2) 0.6131(5) 0.0309(11) Uani 1 1 d . . .
H14A H 0.3033 0.4888 0.6969 0.037 Uiso 1 1 calc R U .
C15 C 0.3220(2) 0.5309(2) 0.5177(5) 0.0333(11) Uani 1 1 d . . .
H15A H 0.3032 0.5768 0.5359 0.040 Uiso 1 1 calc R U .
C16 C 0.3492(2) 0.5169(2) 0.3960(4) 0.0297(10) Uani 1 1 d . . .
H16A H 0.3483 0.5534 0.3306 0.036 Uiso 1 1 calc R U .
C17 C 0.3779(2) 0.4506(2) 0.3664(4) 0.0236(9) Uani 1 1 d . . .
C18 C 0.3491(2) 0.3536(2) 0.6964(4) 0.0283(10) Uani 1 1 d . . .
H18A H 0.3451 0.3057 0.6521 0.034 Uiso 1 1 calc R U .
C19 C 0.2903(2) 0.3603(3) 0.7929(5) 0.0360(12) Uani 1 1 d . . .
H19A H 0.2933 0.3221 0.8590 0.054 Uiso 1 1 calc R U .
H19B H 0.2922 0.4073 0.8365 0.054 Uiso 1 1 calc R U .
H19C H 0.2478 0.3558 0.7449 0.054 Uiso 1 1 calc R U .
C20 C 0.4148(3) 0.3535(3) 0.7733(5) 0.0458(14) Uani 1 1 d . . .
H20A H 0.4132 0.3161 0.8412 0.069 Uiso 1 1 calc R U .
H20B H 0.4523 0.3437 0.7133 0.069 Uiso 1 1 calc R U .
H20C H 0.4213 0.4006 0.8149 0.069 Uiso 1 1 calc R U .
C21 C 0.4087(2) 0.4398(2) 0.2304(4) 0.0281(10) Uani 1 1 d . . .
H21A H 0.4273 0.3898 0.2264 0.034 Uiso 1 1 calc R U .
C22 C 0.3548(3) 0.4468(3) 0.1236(5) 0.0425(13) Uani 1 1 d . . .
H22A H 0.3183 0.4128 0.1414 0.064 Uiso 1 1 calc R U .
H22B H 0.3371 0.4960 0.1234 0.064 Uiso 1 1 calc R U .
H22C H 0.3747 0.4361 0.0376 0.064 Uiso 1 1 calc R U .
C23 C 0.4660(2) 0.4922(3) 0.2045(5) 0.0367(12) Uani 1 1 d . . .
H23A H 0.4844 0.4835 0.1165 0.055 Uiso 1 1 calc R U .
H23B H 0.4491 0.5416 0.2099 0.055 Uiso 1 1 calc R U .
H23C H 0.5013 0.4851 0.2703 0.055 Uiso 1 1 calc R U .

loop_
_atom_site_aniso_label
_atom_site_aniso_U_11
_atom_site_aniso_U_22
_atom_site_aniso_U_33
_atom_site_aniso_U_23
_atom_site_aniso_U_13
_atom_site_aniso_U_12
P1 0.0250(9) 0.0484(11) 0.0185(9) 0.000 -0.0035(7) 0.000
Al1 0.0175(9) 0.0229(9) 0.0144(9) 0.000 -0.0021(7) 0.000
Se1 0.0261(3) 0.0314(4) 0.0135(3) 0.000 0.0011(3) 0.000
N1 0.0215(17) 0.0243(18) 0.0143(17) 0.0015(15) -0.0007(14) -0.0018(15)
C1 0.020(3) 0.025(3) 0.020(3) 0.000 -0.004(3) 0.000
C2 0.021(2) 0.053(3) 0.027(3) 0.000 0.002(2) 0.000
C3 0.040(2) 0.067(3) 0.062(3) -0.022(2) 0.017(2) -0.008(2)
C4 0.042(2) 0.084(3) 0.069(3) -0.020(2) 0.019(2) 0.000(2)
C5 0.040(2) 0.096(3) 0.074(3) 0.011(2) 0.023(2) 0.019(2)
C6 0.026(2) 0.115(4) 0.049(3) 0.000 0.003(3) 0.000
C7 0.027(3) 0.098(4) 0.035(3) 0.000 -0.001(2) 0.000
C8 0.035(3) 0.106(5) 0.056(4) 0.000 0.011(3) 0.000
C9 0.023(2) 0.031(2) 0.011(2) -0.0005(18) 0.0013(16) -0.0043(19)
C10 0.014(3) 0.039(4) 0.016(3) 0.000 0.000(2) 0.000
C11 0.028(2) 0.033(3) 0.030(3) 0.003(2) -0.002(2) -0.007(2)
C12 0.023(2) 0.023(2) 0.020(2) -0.0048(17) -0.0005(19) -0.0032(18)
C13 0.026(2) 0.030(3) 0.018(2) -0.0034(18) -0.0006(18) -0.007(2)
C14 0.031(2) 0.035(3) 0.027(2) -0.010(2) 0.004(2) 0.002(2)
C15 0.034(3) 0.025(2) 0.041(3) -0.004(2) -0.001(2) 0.003(2)
C16 0.033(2) 0.028(3) 0.028(3) 0.003(2) -0.004(2) 0.000(2)
C17 0.022(2) 0.025(2) 0.023(2) -0.0004(18) -0.0047(19) -0.0020(19)
C18 0.037(3) 0.029(3) 0.019(2) -0.0010(19) 0.006(2) 0.000(2)
C19 0.042(3) 0.045(3) 0.021(2) -0.004(2) 0.007(2) -0.008(2)
C20 0.042(3) 0.069(4) 0.026(3) 0.014(3) 0.006(2) 0.006(3)
C21 0.041(3) 0.024(2) 0.019(2) 0.0032(19) 0.000(2) -0.002(2)
C22 0.058(3) 0.042(3) 0.028(3) 0.002(2) -0.008(2) 0.001(3)
C23 0.050(3) 0.033(3) 0.027(3) 0.005(2) 0.008(2) -0.001(2)

loop_
_atom_type_symbol
_atom_type_description
_atom_type_scat_dispersion_real
_atom_type_scat_dispersion_imag
_atom_type_scat_source
C C 0.0033 0.0016 'International Tables Vol C Tables 4.2.6.8 and 6.1.1.4'
H H 0.0000 0.0000 'International Tables Vol C Tables 4.2.6.8 and 6.1.1.4'
Al Al 0.0645 0.0514 'International Tables Vol C Tables 4.2.6.8 and 6.1.1.4'
N N 0.0061 0.0033 'International Tables Vol C Tables 4.2.6.8 and 6.1.1.4'
P P 0.1023 0.0942 'International Tables Vol C Tables 4.2.6.8 and 6.1.1.4'
Se Se -0.0929 2.2259 'International Tables Vol C Tables 4.2.6.8 and 6.1.1.4'

loop_
_geom_angle_atom_site_label_1
_geom_angle_atom_site_label_2
_geom_angle_atom_site_label_3
_geom_angle
_geom_angle_site_symmetry_1
_geom_angle_site_symmetry_3
C1 P1 Se1 100.4(2) . .
C1 P1 Al1 44.3(2) . .
Se1 P1 Al1 56.06(5) . .
N1 Al1 N1 97.7(2) 7_565 .
N1 Al1 C1 124.40(13) 7_565 .
N1 Al1 C1 124.39(13) . .
N1 Al1 Se1 110.67(11) 7_565 .
N1 Al1 Se1 110.67(11) . .
C1 Al1 Se1 88.42(18) . .
N1 Al1 P1 130.86(11) 7_565 .
N1 Al1 P1 130.86(11) . .
C1 Al1 P1 37.00(18) . .
Se1 Al1 P1 51.43(5) . .
P1 Se1 Al1 72.52(6) . .
C9 N1 C12 118.5(3) . .
C9 N1 Al1 116.5(3) . .
C12 N1 Al1 124.4(3) . .
C2 C1 P1 121.9(4) . .
C2 C1 Al1 139.4(4) . .
P1 C1 Al1 98.7(3) . .
C1 C2 C7 114.1(5) . .
C1 C2 C3 109.9(4) . .
C7 C2 C3 107.9(4) . .
C1 C2 C3 109.9(4) . 7_565
C7 C2 C3 107.9(4) . 7_565
C3 C2 C3 106.9(6) . 7_565
C2 C3 C4 111.3(5) . .
C2 C3 H3A 109.4 . .
C4 C3 H3A 109.4 . .
C2 C3 H3B 109.4 . .
C4 C3 H3B 109.4 . .
H3A C3 H3B 108.0 . .
C8 C4 C5 110.1(6) . .
C8 C4 C3 109.9(6) . .
C5 C4 C3 107.8(5) . .
C8 C4 H4A 109.7 . .
C5 C4 H4A 109.7 . .
C3 C4 H4A 109.7 . .
C6 C5 C4 109.6(6) . .
C6 C5 H5A 109.7 . .
C4 C5 H5A 109.7 . .
C6 C5 H5B 109.7 . .
C4 C5 H5B 109.7 . .
H5A C5 H5B 108.2 . .
C5 C6 C5 110.1(8) 7_565 .
C5 C6 C7 109.1(4) 7_565 .
C5 C6 C7 109.1(4) . .
C5 C6 H6A 109.5 7_565 .
C5 C6 H6A 109.5 . .
C7 C6 H6A 109.5 . .
C2 C7 C6 111.0(6) . .
C2 C7 H7A 109.4 . .
C6 C7 H7A 109.4 . .
C2 C7 H7B 109.4 . .
C6 C7 H7B 109.4 . .
H7A C7 H7B 108.0 . .
C4 C8 C4 111.0(8) 7_565 .
C4 C8 H8A 109.4 7_565 .
C4 C8 H8A 109.4 . .
C4 C8 H8B 109.4 7_565 .
C4 C8 H8B 109.4 . .
H8A C8 H8B 108.0 . .
N1 C9 C10 122.3(4) . .
N1 C9 C11 121.3(4) . .
C10 C9 C11 116.4(4) . .
C9 C10 C9 129.3(5) 7_565 .
C9 C10 H10A 115.3 7_565 .
C9 C10 H10A 115.3 . .
C9 C11 H11A 109.5 . .
C9 C11 H11B 109.5 . .
H11A C11 H11B 109.5 . .
C9 C11 H11C 109.5 . .
H11A C11 H11C 109.5 . .
H11B C11 H11C 109.5 . .
C17 C12 C13 121.2(4) . .
C17 C12 N1 120.3(4) . .
C13 C12 N1 118.4(4) . .
C14 C13 C12 118.1(4) . .
C14 C13 C18 120.6(4) . .
C12 C13 C18 121.3(4) . .
C15 C14 C13 121.3(4) . .
C15 C14 H14A 119.4 . .
C13 C14 H14A 119.4 . .
C14 C15 C16 120.0(4) . .
C14 C15 H15A 120.0 . .
C16 C15 H15A 120.0 . .
C15 C16 C17 121.6(4) . .
C15 C16 H16A 119.2 . .
C17 C16 H16A 119.2 . .
C16 C17 C12 117.8(4) . .
C16 C17 C21 118.6(4) . .
C12 C17 C21 123.6(4) . .
C13 C18 C20 111.7(4) . .
C13 C18 C19 113.5(4) . .
C20 C18 C19 109.1(4) . .
C13 C18 H18A 107.4 . .
C20 C18 H18A 107.4 . .
C19 C18 H18A 107.4 . .
C18 C19 H19A 109.5 . .
C18 C19 H19B 109.5 . .
H19A C19 H19B 109.5 . .
C18 C19 H19C 109.5 . .
H19A C19 H19C 109.5 . .
H19B C19 H19C 109.5 . .
C18 C20 H20A 109.5 . .
C18 C20 H20B 109.5 . .
H20A C20 H20B 109.5 . .
C18 C20 H20C 109.5 . .
H20A C20 H20C 109.5 . .
H20B C20 H20C 109.5 . .
C23 C21 C17 111.9(4) . .
C23 C21 C22 110.3(4) . .
C17 C21 C22 110.5(4) . .
C23 C21 H21A 108.0 . .
C17 C21 H21A 108.0 . .
C22 C21 H21A 108.0 . .
C21 C22 H22A 109.5 . .
C21 C22 H22B 109.5 . .
H22A C22 H22B 109.5 . .
C21 C22 H22C 109.5 . .
H22A C22 H22C 109.5 . .
H22B C22 H22C 109.5 . .
C21 C23 H23A 109.5 . .
C21 C23 H23B 109.5 . .
H23A C23 H23B 109.5 . .
C21 C23 H23C 109.5 . .
H23A C23 H23C 109.5 . .
H23B C23 H23C 109.5 . .

loop_
_geom_bond_atom_site_label_1
_geom_bond_atom_site_label_2
_geom_bond_distance
_geom_bond_site_symmetry_2
P1 C1 1.683(6) .
P1 Se1 2.2655(18) .
P1 Al1 2.764(2) .
Al1 N1 1.899(3) 7_565
Al1 N1 1.899(3) .
Al1 C1 1.953(6) .
Al1 Se1 2.4039(18) .
N1 C9 1.339(5) .
N1 C12 1.455(5) .
C1 C2 1.515(8) .
C2 C7 1.518(9) .
C2 C3 1.530(6) .
C2 C3 1.530(6) 7_565
C3 C4 1.547(7) .
C3 H3A 0.9900 .
C3 H3B 0.9900 .
C4 C8 1.478(8) .
C4 C5 1.510(9) .
C4 H4A 1.0000 .
C5 C6 1.508(8) .
C5 H5A 0.9900 .
C5 H5B 0.9900 .
C6 C5 1.508(8) 7_565
C6 C7 1.542(10) .
C6 H6A 1.0000 .
C7 H7A 0.9900 .
C7 H7B 0.9900 .
C8 C4 1.478(8) 7_565
C8 H8A 0.9900 .
C8 H8B 0.9900 .
C9 C10 1.391(5) .
C9 C11 1.505(6) .
C10 C9 1.391(5) 7_565
C10 H10A 0.9500 .
C11 H11A 0.9800 .
C11 H11B 0.9800 .
C11 H11C 0.9800 .
C12 C17 1.404(6) .
C12 C13 1.410(6) .
C13 C14 1.388(6) .
C13 C18 1.522(6) .
C14 C15 1.374(6) .
C14 H14A 0.9500 .
C15 C16 1.375(6) .
C15 H15A 0.9500 .
C16 C17 1.390(6) .
C16 H16A 0.9500 .
C17 C21 1.525(6) .
C18 C20 1.524(7) .
C18 C19 1.533(6) .
C18 H18A 1.0000 .
C19 H19A 0.9800 .
C19 H19B 0.9800 .
C19 H19C 0.9800 .
C20 H20A 0.9800 .
C20 H20B 0.9800 .
C20 H20C 0.9800 .
C21 C23 1.522(6) .
C21 C22 1.531(6) .
C21 H21A 1.0000 .
C22 H22A 0.9800 .
C22 H22B 0.9800 .
C22 H22C 0.9800 .
C23 H23A 0.9800 .
C23 H23B 0.9800 .
C23 H23C 0.9800 .
